data_4316444
loop_
_publ_author_name
'Yu Ma'
'Xiu-Bing Li'
'Xiu-Chun Yi'
'Qin-Xiang Jia'
'En-Qing Gao'
'Cai-Ming Liu'

_publ_contact_author_address
;
Department of Chemistry,
East China Normal University,
Shanghai 200062, China.
;
_publ_contact_author_email eqgao@chem.ecnu.edu.cn
_publ_contact_author_fax 86-21-62233404
_publ_contact_author_name 'En-Qing Gao'
_publ_contact_author_phone 86-21-62233404
_publ_section_title
;
 Novel Three-Dimensional Metal-Azide Network Induced by a Bipyridine-Based
 Zwitterionic Monocarboxylate Ligand: Structures and Magnetism
;
_journal_name_full 'Inorganic Chemistry'
_journal_page_first 8092
_journal_page_last 8098
_journal_paper_doi 10.1021/ic1011633
_journal_volume 49
_journal_year 2010
_chemical_formula_sum 'C24 H30 Co2 N16 O9'
_chemical_formula_weight 804.50
_chemical_name_systematic
; 
 ? 
;
_space_group_IT_number 2
_symmetry_cell_setting triclinic
_symmetry_space_group_name_Hall '-P 1'
_symmetry_space_group_name_H-M 'P -1'
_atom_sites_solution_hydrogens geom
_atom_sites_solution_primary direct
_atom_sites_solution_secondary difmap
_audit_creation_method SHELXL-97
_cell_angle_alpha 113.065(18)
_cell_angle_beta 93.032(19)
_cell_angle_gamma 109.773(13)
_cell_formula_units_Z 2
_cell_length_a 9.869(9)
_cell_length_b 13.050(11)
_cell_length_c 15.189(13)
_cell_measurement_reflns_used 784
_cell_measurement_temperature 296(2)
_cell_measurement_theta_max 18.68
_cell_measurement_theta_min 2.24
_cell_volume 1654(3)
_computing_cell_refinement 'Bruker SMART'
_computing_data_collection 'Bruker SMART'
_computing_data_reduction 'Bruker SHELXTL'
_computing_molecular_graphics 'Bruker SHELXTL'
_computing_publication_material 'Bruker SHELXTL'
_computing_structure_refinement 'Bruker SHELXTL'
_computing_structure_solution 'Bruker SHELXTL'
_diffrn_ambient_temperature 296(2)
_diffrn_measured_fraction_theta_full 0.979
_diffrn_measured_fraction_theta_max 0.979
_diffrn_measurement_device_type 'CCD area detector'
_diffrn_measurement_method 'phi and omega scans'
_diffrn_radiation_monochromator graphite
_diffrn_radiation_source 'fine-focus sealed tube'
_diffrn_radiation_type MoK\a
_diffrn_radiation_wavelength 0.71073
_diffrn_reflns_av_R_equivalents 0.0768
_diffrn_reflns_av_sigmaI/netI 0.1773
_diffrn_reflns_limit_h_max 11
_diffrn_reflns_limit_h_min -10
_diffrn_reflns_limit_k_max 15
_diffrn_reflns_limit_k_min -15
_diffrn_reflns_limit_l_max 15
_diffrn_reflns_limit_l_min -18
_diffrn_reflns_number 8551
_diffrn_reflns_theta_full 25.00
_diffrn_reflns_theta_max 25.00
_diffrn_reflns_theta_min 2.24
_diffrn_standards_decay_% 2.5
_exptl_absorpt_coefficient_mu 1.078
_exptl_absorpt_correction_T_max 0.8998
_exptl_absorpt_correction_T_min 0.7380
_exptl_absorpt_correction_type multi-scan
_exptl_absorpt_process_details SADABS
_exptl_crystal_colour red
_exptl_crystal_density_diffrn 1.615
_exptl_crystal_density_method 'not measured'
_exptl_crystal_description block
_exptl_crystal_F_000 824
_exptl_crystal_size_max 0.30
_exptl_crystal_size_mid 0.15
_exptl_crystal_size_min 0.10
_refine_diff_density_max 1.275
_refine_diff_density_min -1.126
_refine_diff_density_rms 0.133
_refine_ls_extinction_coef 0.010(2)
_refine_ls_extinction_expression Fc^*^=kFc[1+0.001xFc^2^\l^3^/sin(2\q)]^-1/4^
_refine_ls_extinction_method SHELXL
_refine_ls_goodness_of_fit_ref 0.952
_refine_ls_hydrogen_treatment mixed
_refine_ls_matrix_type full
_refine_ls_number_parameters 491
_refine_ls_number_reflns 5706
_refine_ls_number_restraints 13
_refine_ls_restrained_S_all 0.951
_refine_ls_R_factor_all 0.1789
_refine_ls_R_factor_gt 0.0982
_refine_ls_shift/su_max 0.000
_refine_ls_shift/su_mean 0.000
_refine_ls_structure_factor_coef Fsqd
_refine_ls_weighting_details 'calc w=1/[\s^2^(Fo^2^)+(0.1455P)^2^+0.0000P] where P=(Fo^2^+2Fc^2^)/3'
_refine_ls_weighting_scheme calc
_refine_ls_wR_factor_gt 0.2269
_refine_ls_wR_factor_ref 0.2827
_reflns_number_gt 2773
_reflns_number_total 5706
_reflns_threshold_expression >2sigma(I)
_cod_data_source_file ic1011633_si_002.cif
_cod_data_source_block 1
_cod_depositor_comments
;
The following automatic conversions were performed:

'_symmetry_cell_setting' value 'Triclinic' changed to 'triclinic'
according to the built-in table from CIF Core dictionary named
'cif_core.dic' version 2.4.1 from 2010-06-29.

Automatic conversion script
Id: cif_fix_values 1646 2011-03-28 12:23:43Z adriana 
;
_cod_original_cell_volume 1654(2)
_cod_original_sg_symbol_H-M 'P -1 '
_cod_database_code 4316444

loop_
_symmetry_equiv_pos_as_xyz
'x, y, z'
'-x, -y, -z'

loop_
_atom_site_label
_atom_site_type_symbol
_atom_site_fract_x
_atom_site_fract_y
_atom_site_fract_z
_atom_site_U_iso_or_equiv
_atom_site_adp_type
_atom_site_occupancy
_atom_site_symmetry_multiplicity
_atom_site_calc_flag
_atom_site_refinement_flags
_atom_site_disorder_assembly
_atom_site_disorder_group
Co1 Co 0.22985(14) 0.14096(11) 0.35226(9) 0.0390(5) Uani 1 1 d . . .
Co2 Co 0.09662(14) -0.14547(11) 0.14281(9) 0.0394(5) Uani 1 1 d . . .
C1 C -0.0231(10) -0.0763(8) 0.3322(8) 0.039(2) Uani 1 1 d . . .
C2 C -0.1337(11) -0.1404(10) 0.3786(8) 0.057(3) Uani 1 1 d . . .
H2A H -0.0861 -0.1711 0.4140 0.069 Uiso 1 1 calc R . .
H2B H -0.1665 -0.0829 0.4252 0.069 Uiso 1 1 calc R . .
C3 C -0.2601(12) -0.3482(10) 0.2551(9) 0.058(3) Uani 1 1 d . . .
H3A H -0.1756 -0.3608 0.2684 0.070 Uiso 1 1 calc R . .
C4 C -0.3759(14) -0.2209(10) 0.2829(9) 0.072(4) Uani 1 1 d . . .
H4A H -0.3745 -0.1435 0.3159 0.086 Uiso 1 1 calc R . .
C5 C -0.5013(12) -0.3105(9) 0.2120(9) 0.070(4) Uani 1 1 d . . .
H5A H -0.5809 -0.2927 0.1977 0.084 Uiso 1 1 calc R . .
C6 C -0.3770(12) -0.4423(9) 0.1850(8) 0.054(3) Uani 1 1 d . . .
H6A H -0.3722 -0.5174 0.1513 0.064 Uiso 1 1 calc R . .
C7 C -0.5048(11) -0.4235(7) 0.1646(7) 0.040(2) Uani 1 1 d . . .
C8 C -0.6379(11) -0.5251(9) 0.0920(7) 0.047(3) Uani 1 1 d . . .
C9 C -0.7634(12) -0.5072(9) 0.0739(8) 0.063(3) Uani 1 1 d . . .
H9A H -0.7639 -0.4303 0.1055 0.076 Uiso 1 1 calc R . .
C10 C -0.6459(12) -0.6412(9) 0.0397(9) 0.067(4) Uani 1 1 d . . .
H10A H -0.5645 -0.6599 0.0476 0.080 Uiso 1 1 calc R . .
C11 C -0.7740(13) -0.7283(9) -0.0238(9) 0.070(4) Uani 1 1 d . . .
H11A H -0.7749 -0.8051 -0.0592 0.084 Uiso 1 1 calc R . .
C12 C -0.8903(12) -0.6023(9) 0.0088(9) 0.064(4) Uani 1 1 d . . .
H12A H -0.9738 -0.5868 -0.0009 0.076 Uiso 1 1 calc R . .
C13 C 0.3072(11) 0.3933(8) 0.5176(7) 0.050(3) Uani 1 1 d . . .
H13A H 0.4018 0.3962 0.5129 0.060 Uiso 1 1 calc R . .
C14 C 0.0573(11) 0.2920(9) 0.4660(7) 0.046(3) Uani 1 1 d . . .
H14A H -0.0239 0.2231 0.4242 0.056 Uiso 1 1 calc R . .
C15 C 0.0331(11) 0.3859(8) 0.5323(7) 0.041(2) Uani 1 1 d . . .
H15A H -0.0629 0.3808 0.5345 0.049 Uiso 1 1 calc R . .
C16 C 0.2900(11) 0.4919(9) 0.5859(8) 0.057(3) Uani 1 1 d . . .
H16A H 0.3728 0.5610 0.6252 0.069 Uiso 1 1 calc R . .
C17 C 0.1508(11) 0.4897(9) 0.5970(7) 0.043(3) Uani 1 1 d . . .
C18 C 0.1345(10) 0.5958(8) 0.6723(7) 0.041(2) Uani 1 1 d . . .
C19 C 0.0143(12) 0.5829(10) 0.7159(8) 0.053(3) Uani 1 1 d . . .
H19A H -0.0578 0.5061 0.6971 0.064 Uiso 1 1 calc R . .
C20 C 0.2397(12) 0.7136(9) 0.7062(8) 0.059(3) Uani 1 1 d . . .
H20A H 0.3234 0.7271 0.6799 0.071 Uiso 1 1 calc R . .
C21 C 0.2220(13) 0.8095(9) 0.7775(8) 0.057(3) Uani 1 1 d . . .
H21A H 0.2926 0.8875 0.7985 0.069 Uiso 1 1 calc R . .
C22 C -0.0003(12) 0.6792(10) 0.7848(8) 0.048(3) Uani 1 1 d . . .
H22A H -0.0842 0.6682 0.8111 0.058 Uiso 1 1 calc R . .
C23 C 0.0784(12) 0.8946(9) 0.8860(7) 0.050(3) Uani 1 1 d . . .
H23A H 0.1723 0.9622 0.9195 0.060 Uiso 1 1 calc R . .
H23B H 0.0325 0.8736 0.9348 0.060 Uiso 1 1 calc R . .
C24 C -0.0182(10) 0.9322(8) 0.8364(8) 0.039(2) Uani 1 1 d . . .
O1 O -0.0414(7) -0.1316(6) 0.2410(5) 0.0464(18) Uani 1 1 d . . .
OW1 O -0.4158(17) -0.0983(15) 0.0774(15) 0.180(7) Uani 1 1 d D . .
H1D H -0.43(3) -0.036(14) 0.07(2) 0.271 Uiso 1 1 d D . .
H1C H -0.49(2) -0.161(14) 0.029(12) 0.271 Uiso 1 1 d D . .
O2 O 0.0725(7) 0.0223(6) 0.3909(5) 0.0458(17) Uani 1 1 d . . .
O3 O -0.0394(7) 1.0251(6) 0.8928(5) 0.0457(17) Uani 1 1 d . . .
O4 O -0.0636(7) 0.8734(6) 0.7464(5) 0.0451(18) Uani 1 1 d . . .
O5 O 0.3827(9) 0.1629(7) 0.4678(6) 0.056(2) Uani 1 1 d . . .
H5C H 0.489(15) 0.218(11) 0.493(9) 0.084 Uiso 1 1 d . . .
H5D H 0.399(14) 0.102(12) 0.474(9) 0.084 Uiso 1 1 d . . .
N1 N -0.2615(9) -0.2408(8) 0.3046(6) 0.048(2) Uani 1 1 d . . .
N2 N -0.8970(9) -0.7127(7) -0.0393(6) 0.045(2) Uani 1 1 d . . .
N3 N 0.1914(9) 0.2932(6) 0.4575(5) 0.040(2) Uani 1 1 d . . .
N4 N 0.1041(10) 0.7911(7) 0.8165(6) 0.048(2) Uani 1 1 d . . .
N5 N 0.2248(10) -0.1669(8) 0.0385(7) 0.054(2) Uani 1 1 d . . .
N6 N 0.2438(12) -0.2568(12) -0.0109(9) 0.077(3) Uani 1 1 d . . .
N7 N 0.267(2) -0.3402(14) -0.0610(12) 0.144(7) Uani 1 1 d . . .
N8 N 0.1407(11) -0.2736(8) 0.1811(7) 0.058(3) Uani 1 1 d . . .
N9 N 0.1498(10) -0.2699(8) 0.2566(9) 0.053(2) Uani 1 1 d . . .
N10 N 0.1622(15) -0.2649(11) 0.3374(10) 0.096(4) Uani 1 1 d . . .
N11 N 0.3879(10) 0.2610(8) 0.3118(7) 0.053(2) Uani 1 1 d . . .
N12 N 0.3620(12) 0.3422(12) 0.3044(9) 0.082(4) Uani 1 1 d . . .
N13 N 0.3446(14) 0.4369(14) 0.3060(11) 0.109(5) Uani 1 1 d . . .
N14 N 0.2774(10) -0.0038(7) 0.2550(6) 0.050(2) Uani 1 1 d . . .
N15 N 0.3948(11) -0.0085(8) 0.2734(6) 0.052(2) Uani 1 1 d . . .
N16 N 0.5082(13) -0.0097(11) 0.2905(9) 0.096(4) Uani 1 1 d . . .
OW2 O 0.4097(16) 0.1028(15) 0.1065(11) 0.159(6) Uani 1 1 d D . .
H2C H 0.46(2) 0.174(11) 0.110(16) 0.239 Uiso 1 1 d D . .
H2D H 0.325(12) 0.08(2) 0.07(2) 0.239 Uiso 1 1 d D . .
OW3 O 0.3261(15) -0.0375(9) 0.5092(8) 0.104(4) Uani 1 1 d D . .
H3C H 0.31(2) -0.077(13) 0.544(10) 0.155 Uiso 1 1 d D . .
H3D H 0.32(2) -0.086(12) 0.452(5) 0.155 Uiso 1 1 d D . .
OW4 O 0.6525(11) 0.3415(9) 0.5620(9) 0.106(4) Uani 1 1 d D . .
H4C H 0.646(18) 0.411(10) 0.602(11) 0.158 Uiso 1 1 d D . .
H4B H 0.738(10) 0.350(14) 0.586(12) 0.158 Uiso 1 1 d D . .

loop_
_atom_site_aniso_label
_atom_site_aniso_U_11
_atom_site_aniso_U_22
_atom_site_aniso_U_33
_atom_site_aniso_U_23
_atom_site_aniso_U_13
_atom_site_aniso_U_12
Co1 0.0362(8) 0.0248(8) 0.0346(8) -0.0031(6) -0.0012(6) 0.0075(6)
Co2 0.0417(8) 0.0254(8) 0.0337(8) -0.0024(6) 0.0020(6) 0.0120(6)
C1 0.033(5) 0.026(5) 0.042(7) 0.007(5) -0.002(5) 0.005(4)
C2 0.042(6) 0.049(7) 0.038(6) 0.002(6) -0.009(5) -0.008(5)
C3 0.048(7) 0.044(7) 0.072(8) 0.020(7) 0.012(6) 0.012(5)
C4 0.063(8) 0.033(7) 0.072(9) -0.012(6) 0.009(7) 0.007(6)
C5 0.045(7) 0.033(6) 0.077(9) -0.022(6) -0.020(6) 0.010(5)
C6 0.054(7) 0.019(5) 0.061(7) 0.001(5) -0.013(6) 0.007(5)
C7 0.048(6) 0.007(4) 0.040(6) -0.002(4) 0.008(5) -0.002(4)
C8 0.038(6) 0.034(6) 0.045(7) 0.001(5) -0.001(5) 0.007(5)
C9 0.056(7) 0.021(6) 0.071(8) -0.009(6) -0.008(6) 0.005(5)
C10 0.043(7) 0.031(6) 0.079(9) -0.021(6) -0.005(6) 0.017(5)
C11 0.059(8) 0.021(6) 0.076(9) -0.023(6) -0.010(6) 0.010(5)
C12 0.043(7) 0.033(6) 0.070(8) -0.021(6) -0.011(5) 0.018(5)
C13 0.042(6) 0.027(5) 0.047(7) -0.015(5) 0.001(5) 0.013(5)
C14 0.040(6) 0.029(6) 0.049(7) -0.003(5) -0.002(5) 0.013(5)
C15 0.042(6) 0.026(5) 0.029(5) -0.006(4) -0.002(4) 0.005(4)
C16 0.037(6) 0.026(6) 0.055(7) -0.020(5) -0.012(5) -0.002(5)
C17 0.052(7) 0.033(6) 0.037(6) 0.003(5) 0.013(5) 0.022(5)
C18 0.036(6) 0.031(6) 0.049(6) 0.004(5) 0.003(5) 0.021(5)
C19 0.056(7) 0.032(6) 0.060(7) 0.005(6) 0.011(6) 0.022(5)
C20 0.054(7) 0.028(6) 0.067(8) -0.007(6) 0.018(6) 0.014(5)
C21 0.054(7) 0.027(6) 0.066(8) -0.003(6) 0.012(6) 0.013(5)
C22 0.049(7) 0.048(7) 0.048(7) 0.017(6) 0.015(5) 0.024(5)
C23 0.069(7) 0.036(6) 0.036(6) -0.003(5) 0.010(5) 0.032(5)
C24 0.028(5) 0.024(5) 0.047(7) 0.001(5) 0.006(4) 0.006(4)
O1 0.048(4) 0.032(4) 0.028(4) -0.004(3) -0.001(3) 0.002(3)
OW1 0.139(13) 0.133(12) 0.245(19) 0.051(13) 0.069(12) 0.059(10)
O2 0.049(4) 0.028(4) 0.035(4) -0.002(3) 0.000(3) 0.006(3)
O3 0.056(4) 0.038(4) 0.030(4) 0.000(3) 0.004(3) 0.021(3)
O4 0.048(4) 0.034(4) 0.032(4) -0.004(3) -0.007(3) 0.014(3)
O5 0.048(5) 0.035(4) 0.055(5) 0.004(4) -0.016(4) 0.004(4)
N1 0.040(5) 0.040(6) 0.040(5) 0.006(5) -0.001(4) 0.003(4)
N2 0.047(5) 0.030(5) 0.031(5) -0.011(4) -0.006(4) 0.014(4)
N3 0.040(5) 0.022(4) 0.031(5) -0.006(4) 0.002(4) 0.002(4)
N4 0.057(6) 0.037(5) 0.031(5) -0.004(4) 0.006(4) 0.021(5)
N5 0.069(7) 0.035(5) 0.050(6) 0.005(5) 0.020(5) 0.027(5)
N6 0.070(8) 0.086(9) 0.086(9) 0.042(8) 0.019(6) 0.039(7)
N7 0.24(2) 0.117(12) 0.124(13) 0.040(10) 0.096(13) 0.138(14)
N8 0.091(8) 0.050(6) 0.031(6) 0.007(5) 0.008(5) 0.037(5)
N9 0.062(6) 0.035(5) 0.060(7) 0.013(6) 0.011(6) 0.025(5)
N10 0.126(11) 0.073(9) 0.082(10) 0.029(8) 0.009(8) 0.040(8)
N11 0.041(5) 0.042(6) 0.065(7) 0.020(5) 0.013(4) 0.008(4)
N12 0.053(7) 0.095(10) 0.084(9) 0.045(8) 0.011(6) 0.004(7)
N13 0.089(9) 0.121(12) 0.146(13) 0.098(11) 0.012(8) 0.027(9)
N14 0.042(5) 0.037(5) 0.042(5) -0.010(4) -0.003(4) 0.016(4)
N15 0.052(6) 0.040(5) 0.050(6) 0.004(5) 0.013(5) 0.020(4)
N16 0.058(7) 0.111(10) 0.112(10) 0.017(8) 0.012(7) 0.064(7)
OW2 0.142(12) 0.162(14) 0.111(11) 0.056(10) 0.029(9) -0.010(10)
OW3 0.126(9) 0.076(7) 0.092(8) 0.019(6) -0.008(7) 0.046(7)
OW4 0.060(6) 0.069(7) 0.148(10) 0.030(7) -0.026(6) 0.006(5)

loop_
_atom_type_symbol
_atom_type_description
_atom_type_scat_dispersion_real
_atom_type_scat_dispersion_imag
_atom_type_scat_source
C C 0.0033 0.0016 'International Tables Vol C Tables 4.2.6.8 and 6.1.1.4'
H H 0.0000 0.0000 'International Tables Vol C Tables 4.2.6.8 and 6.1.1.4'
N N 0.0061 0.0033 'International Tables Vol C Tables 4.2.6.8 and 6.1.1.4'
O O 0.0106 0.0060 'International Tables Vol C Tables 4.2.6.8 and 6.1.1.4'
Co Co 0.3494 0.9721 'International Tables Vol C Tables 4.2.6.8 and 6.1.1.4'

loop_
_geom_angle_atom_site_label_1
_geom_angle_atom_site_label_2
_geom_angle_atom_site_label_3
_geom_angle
_geom_angle_site_symmetry_1
_geom_angle_site_symmetry_3
_geom_angle_publ_flag
O4 Co1 O2 89.2(3) 2_566 . ?
O4 Co1 N14 96.9(3) 2_566 . ?
O2 Co1 N14 90.2(3) . . ?
O4 Co1 N11 90.3(3) 2_566 . ?
O2 Co1 N11 179.4(3) . . ?
N14 Co1 N11 89.8(4) . . ?
O4 Co1 O5 172.1(3) 2_566 . ?
O2 Co1 O5 86.3(3) . . ?
N14 Co1 O5 89.6(3) . . ?
N11 Co1 O5 94.2(4) . . ?
O4 Co1 N3 85.9(3) 2_566 . ?
O2 Co1 N3 90.6(3) . . ?
N14 Co1 N3 177.1(3) . . ?
N11 Co1 N3 89.5(3) . . ?
O5 Co1 N3 87.7(3) . . ?
O1 Co2 N5 176.8(3) . . ?
O1 Co2 O3 88.2(3) . 2_566 ?
N5 Co2 O3 91.6(3) . 2_566 ?
O1 Co2 N14 90.4(3) . . ?
N5 Co2 N14 92.8(4) . . ?
O3 Co2 N14 92.3(3) 2_566 . ?
O1 Co2 N8 88.5(3) . . ?
N5 Co2 N8 91.6(4) . . ?
O3 Co2 N8 176.1(3) 2_566 . ?
N14 Co2 N8 89.8(4) . . ?
O1 Co2 N2 83.5(3) . 2_445 ?
N5 Co2 N2 93.3(3) . 2_445 ?
O3 Co2 N2 87.2(3) 2_566 2_445 ?
N14 Co2 N2 173.9(3) . 2_445 ?
N8 Co2 N2 90.4(4) . 2_445 ?
O2 C1 O1 130.0(9) . . ?
O2 C1 C2 114.5(9) . . ?
O1 C1 C2 115.5(8) . . ?
N1 C2 C1 111.5(8) . . ?
N1 C2 H2A 109.3 . . ?
C1 C2 H2A 109.3 . . ?
N1 C2 H2B 109.3 . . ?
C1 C2 H2B 109.3 . . ?
H2A C2 H2B 108.0 . . ?
N1 C3 C6 123.0(11) . . ?
N1 C3 H3A 118.5 . . ?
C6 C3 H3A 118.5 . . ?
N1 C4 C5 122.9(11) . . ?
N1 C4 H4A 118.5 . . ?
C5 C4 H4A 118.5 . . ?
C7 C5 C4 118.9(11) . . ?
C7 C5 H5A 120.6 . . ?
C4 C5 H5A 120.6 . . ?
C3 C6 C7 118.6(10) . . ?
C3 C6 H6A 120.7 . . ?
C7 C6 H6A 120.7 . . ?
C5 C7 C6 117.6(9) . . ?
C5 C7 C8 121.8(10) . . ?
C6 C7 C8 120.6(9) . . ?
C9 C8 C10 115.4(9) . . ?
C9 C8 C7 120.5(9) . . ?
C10 C8 C7 124.1(10) . . ?
C8 C9 C12 121.1(10) . . ?
C8 C9 H9A 119.4 . . ?
C12 C9 H9A 119.4 . . ?
C11 C10 C8 119.5(11) . . ?
C11 C10 H10A 120.2 . . ?
C8 C10 H10A 120.2 . . ?
N2 C11 C10 125.4(10) . . ?
N2 C11 H11A 117.3 . . ?
C10 C11 H11A 117.3 . . ?
N2 C12 C9 122.8(10) . . ?
N2 C12 H12A 118.6 . . ?
C9 C12 H12A 118.6 . . ?
N3 C13 C16 121.8(10) . . ?
N3 C13 H13A 119.1 . . ?
C16 C13 H13A 119.1 . . ?
N3 C14 C15 123.4(9) . . ?
N3 C14 H14A 118.3 . . ?
C15 C14 H14A 118.3 . . ?
C14 C15 C17 120.2(10) . . ?
C14 C15 H15A 119.9 . . ?
C17 C15 H15A 119.9 . . ?
C13 C16 C17 120.7(9) . . ?
C13 C16 H16A 119.6 . . ?
C17 C16 H16A 119.6 . . ?
C16 C17 C15 116.1(9) . . ?
C16 C17 C18 120.0(9) . . ?
C15 C17 C18 123.9(9) . . ?
C19 C18 C20 115.9(9) . . ?
C19 C18 C17 121.1(9) . . ?
C20 C18 C17 123.0(10) . . ?
C22 C19 C18 121.3(10) . . ?
C22 C19 H19A 119.4 . . ?
C18 C19 H19A 119.4 . . ?
C21 C20 C18 121.3(11) . . ?
C21 C20 H20A 119.4 . . ?
C18 C20 H20A 119.4 . . ?
N4 C21 C20 119.9(10) . . ?
N4 C21 H21A 120.1 . . ?
C20 C21 H21A 120.1 . . ?
C19 C22 N4 121.1(10) . . ?
C19 C22 H22A 119.4 . . ?
N4 C22 H22A 119.4 . . ?
N4 C23 C24 112.1(8) . . ?
N4 C23 H23A 109.2 . . ?
C24 C23 H23A 109.2 . . ?
N4 C23 H23B 109.2 . . ?
C24 C23 H23B 109.2 . . ?
H23A C23 H23B 107.9 . . ?
O4 C24 O3 127.6(9) . . ?
O4 C24 C23 117.4(8) . . ?
O3 C24 C23 114.9(9) . . ?
C1 O1 Co2 135.1(6) . . ?
H1D OW1 H1C 99(7) . . ?
C1 O2 Co1 124.8(7) . . ?
C24 O3 Co2 128.6(6) . 2_566 ?
C24 O4 Co1 133.5(6) . 2_566 ?
Co1 O5 H5C 129(7) . . ?
Co1 O5 H5D 125(8) . . ?
H5C O5 H5D 92(10) . . ?
C4 N1 C3 118.8(9) . . ?
C4 N1 C2 119.0(10) . . ?
C3 N1 C2 122.1(10) . . ?
C12 N2 C11 115.7(9) . . ?
C12 N2 Co2 120.5(7) . 2_445 ?
C11 N2 Co2 123.7(7) . 2_445 ?
C14 N3 C13 117.6(8) . . ?
C14 N3 Co1 123.3(6) . . ?
C13 N3 Co1 119.1(7) . . ?
C21 N4 C22 120.5(9) . . ?
C21 N4 C23 119.8(9) . . ?
C22 N4 C23 119.3(9) . . ?
N6 N5 Co2 127.8(8) . . ?
N7 N6 N5 176.3(15) . . ?
N9 N8 Co2 125.1(8) . . ?
N8 N9 N10 178.9(14) . . ?
N12 N11 Co1 118.7(8) . . ?
N11 N12 N13 173.5(14) . . ?
N15 N14 Co1 119.5(6) . . ?
N15 N14 Co2 124.6(7) . . ?
Co1 N14 Co2 115.1(4) . . ?
N16 N15 N14 177.8(13) . . ?
H2C OW2 H2D 105(8) . . ?
H3C OW3 H3D 109(7) . . ?
H4C OW4 H4B 103(6) . . ?

loop_
_geom_bond_atom_site_label_1
_geom_bond_atom_site_label_2
_geom_bond_distance
_geom_bond_site_symmetry_2
_geom_bond_publ_flag
Co1 O4 2.070(6) 2_566 ?
Co1 O2 2.083(7) . ?
Co1 N14 2.111(8) . ?
Co1 N11 2.113(9) . ?
Co1 O5 2.114(7) . ?
Co1 N3 2.175(8) . ?
Co2 O1 2.069(7) . ?
Co2 N5 2.072(9) . ?
Co2 O3 2.077(7) 2_566 ?
Co2 N14 2.117(8) . ?
Co2 N8 2.132(10) . ?
Co2 N2 2.169(8) 2_445 ?
C1 O2 1.237(10) . ?
C1 O1 1.254(11) . ?
C1 C2 1.521(14) . ?
C2 N1 1.466(12) . ?
C2 H2A 0.9700 . ?
C2 H2B 0.9700 . ?
C3 N1 1.311(14) . ?
C3 C6 1.364(14) . ?
C3 H3A 0.9300 . ?
C4 N1 1.295(15) . ?
C4 C5 1.397(15) . ?
C4 H4A 0.9300 . ?
C5 C7 1.351(14) . ?
C5 H5A 0.9300 . ?
C6 C7 1.406(14) . ?
C6 H6A 0.9300 . ?
C7 C8 1.491(13) . ?
C8 C9 1.369(15) . ?
C8 C10 1.379(14) . ?
C9 C12 1.394(14) . ?
C9 H9A 0.9300 . ?
C10 C11 1.365(14) . ?
C10 H10A 0.9300 . ?
C11 N2 1.321(14) . ?
C11 H11A 0.9300 . ?
C12 N2 1.311(12) . ?
C12 H12A 0.9300 . ?
C13 N3 1.338(11) . ?
C13 C16 1.371(14) . ?
C13 H13A 0.9300 . ?
C14 N3 1.333(12) . ?
C14 C15 1.352(13) . ?
C14 H14A 0.9300 . ?
C15 C17 1.387(13) . ?
C15 H15A 0.9300 . ?
C16 C17 1.386(14) . ?
C16 H16A 0.9300 . ?
C17 C18 1.476(13) . ?
C18 C19 1.382(14) . ?
C18 C20 1.396(14) . ?
C19 C22 1.343(14) . ?
C19 H19A 0.9300 . ?
C20 C21 1.370(15) . ?
C20 H20A 0.9300 . ?
C21 N4 1.326(13) . ?
C21 H21A 0.9300 . ?
C22 N4 1.343(13) . ?
C22 H22A 0.9300 . ?
C23 N4 1.465(12) . ?
C23 C24 1.498(14) . ?
C23 H23A 0.9700 . ?
C23 H23B 0.9700 . ?
C24 O4 1.241(11) . ?
C24 O3 1.275(11) . ?
OW1 H1D 0.90(5) . ?
OW1 H1C 0.91(5) . ?
O3 Co2 2.077(7) 2_566 ?
O4 Co1 2.070(6) 2_566 ?
O5 H5C 1.00(13) . ?
O5 H5D 0.90(13) . ?
N2 Co2 2.169(8) 2_445 ?
N5 N6 1.204(14) . ?
N6 N7 1.165(16) . ?
N8 N9 1.127(12) . ?
N9 N10 1.200(15) . ?
N11 N12 1.214(15) . ?
N12 N13 1.296(17) . ?
N14 N15 1.205(12) . ?
N15 N16 1.142(13) . ?
OW2 H2C 0.88(5) . ?
OW2 H2D 0.85(5) . ?
OW3 H3C 0.86(4) . ?
OW3 H3D 0.85(4) . ?
OW4 H4C 0.90(4) . ?
OW4 H4B 0.86(4) . ?
